data_1555481
loop_
_publ_author_name
'Bhojgude, Sachin Suresh'
'Baviskar, Dnyaneshwar R.'
'Gonnade, Rajesh G.'
'Biju, Akkattu T.'

_publ_section_title
;
 Three-Component Coupling Involving Arynes, Aromatic Tertiary Amines, and
 Aldehydes via Aryl-Aryl Amino Group Migration.
;
_journal_issue 24
_journal_name_full 'Organic letters'
_journal_page_first 6270
_journal_page_last 6273
_journal_paper_doi 10.1021/acs.orglett.5b03319
_journal_volume 17
_journal_year 2015
_chemical_formula_moiety 'C24 H24 N2 O2'
_chemical_formula_sum 'C24 H24 N2 O2'
_chemical_formula_weight 372.45
_space_group_IT_number 14
_space_group_name_Hall '-P 2ybc'
_space_group_name_H-M_alt 'P 1 21/c 1'
_symmetry_cell_setting monoclinic
_symmetry_space_group_name_H-M 'P 1 21/c 1'
_atom_sites_solution_hydrogens geom
_atom_sites_solution_primary direct
_atom_sites_solution_secondary difmap
_audit_creation_method SHELXL-97
_cell_angle_alpha 90.00
_cell_angle_beta 104.5870(10)
_cell_angle_gamma 90.00
_cell_formula_units_Z 4
_cell_length_a 9.0073(2)
_cell_length_b 29.1800(7)
_cell_length_c 7.8919(2)
_cell_measurement_reflns_used 5233
_cell_measurement_temperature 200(2)
_cell_measurement_theta_max 30.40
_cell_measurement_theta_min 2.44
_cell_volume 2007.39(8)
_computing_cell_refinement 'Bruker SAINT'
_computing_data_collection 'Bruker APEX2'
_computing_data_reduction 'Bruker SAINT'
_computing_molecular_graphics 'Bruker SHELXTL'
_computing_publication_material 'Bruker SHELXTL'
_computing_structure_refinement 'SHELXL-97 (Sheldrick, 2008)'
_computing_structure_solution 'SHELXS-97 (Sheldrick, 2008)'
_diffrn_ambient_temperature 200(2)
_diffrn_measured_fraction_theta_full 1.000
_diffrn_measured_fraction_theta_max 1.000
_diffrn_measurement_device_type 'Bruker APEX-II CCD'
_diffrn_measurement_method '\f and \w scans'
_diffrn_radiation_monochromator graphite
_diffrn_radiation_source 'fine-focus sealed tube'
_diffrn_radiation_type MoK\a
_diffrn_radiation_wavelength 0.71073
_diffrn_reflns_av_R_equivalents 0.0323
_diffrn_reflns_av_sigmaI/netI 0.0264
_diffrn_reflns_limit_h_max 11
_diffrn_reflns_limit_h_min -11
_diffrn_reflns_limit_k_max 37
_diffrn_reflns_limit_k_min -35
_diffrn_reflns_limit_l_max 10
_diffrn_reflns_limit_l_min -9
_diffrn_reflns_number 20823
_diffrn_reflns_theta_full 27.00
_diffrn_reflns_theta_max 27.00
_diffrn_reflns_theta_min 1.40
_exptl_absorpt_coefficient_mu 0.079
_exptl_absorpt_correction_T_max 0.9791
_exptl_absorpt_correction_T_min 0.9609
_exptl_absorpt_correction_type multi-scan
_exptl_absorpt_process_details SADABS,(BRUKER,2006)
_exptl_crystal_colour COLOURLESS
_exptl_crystal_density_diffrn 1.232
_exptl_crystal_density_method 'not measured'
_exptl_crystal_description PLATE
_exptl_crystal_F_000 792
_exptl_crystal_size_max 0.51
_exptl_crystal_size_mid 0.48
_exptl_crystal_size_min 0.27
_refine_diff_density_max 0.452
_refine_diff_density_min -0.228
_refine_diff_density_rms 0.041
_refine_ls_extinction_method none
_refine_ls_goodness_of_fit_ref 1.112
_refine_ls_hydrogen_treatment constr
_refine_ls_matrix_type full
_refine_ls_number_parameters 257
_refine_ls_number_reflns 4382
_refine_ls_number_restraints 0
_refine_ls_restrained_S_all 1.112
_refine_ls_R_factor_all 0.0677
_refine_ls_R_factor_gt 0.0569
_refine_ls_shift/su_max 0.000
_refine_ls_shift/su_mean 0.000
_refine_ls_structure_factor_coef Fsqd
_refine_ls_weighting_details 'calc w=1/[\s^2^(Fo^2^)+(0.0436P)^2^+1.1939P] where P=(Fo^2^+2Fc^2^)/3'
_refine_ls_weighting_scheme calc
_refine_ls_wR_factor_gt 0.1243
_refine_ls_wR_factor_ref 0.1293
_reflns_number_gt 3764
_reflns_number_total 4382
_reflns_threshold_expression >2sigma(I)
_cod_data_source_file ol5b03319_si_002.cif
_cod_data_source_block si19
_cod_depositor_comments
;
The following automatic conversions were performed:

data item '_exptl_absorpt_correction_type' value 'MULTI-SCAN' was
changed to 'multi-scan' in accordance with the
/home/saulius/struct/COD-crude-data/automatic-downloads/DataCite-retrospective/ACS/depositions/lib/dictionaries/cif_core.dic
dictionary named 'cif_core.dic' version 2.4.2 last updated on
2011-04-26.

data item '_refine_ls_hydrogen_treatment' value 'CONSTR' was changed
to 'constr' in accordance with the
/home/saulius/struct/COD-crude-data/automatic-downloads/DataCite-retrospective/ACS/depositions/lib/dictionaries/cif_core.dic
dictionary named 'cif_core.dic' version 2.4.2 last updated on
2011-04-26.

data item '_symmetry_cell_setting' value 'Monoclinic' was changed to
'monoclinic' in accordance with the
/home/saulius/struct/COD-crude-data/automatic-downloads/DataCite-retrospective/ACS/depositions/lib/dictionaries/cif_core.dic
dictionary named 'cif_core.dic' version 2.4.2 last updated on
2011-04-26.

Automatic conversion script
Id: cif_fix_values 6909 2019-04-08 15:41:33Z antanas 
;
_cod_original_sg_symbol_H-M 'P2(1)/c  '
_cod_database_code 1555481

loop_
_symmetry_equiv_pos_as_xyz
'x, y, z'
'-x, y+1/2, -z+1/2'
'-x, -y, -z'
'x, -y-1/2, z-1/2'

loop_
_atom_site_label
_atom_site_type_symbol
_atom_site_fract_x
_atom_site_fract_y
_atom_site_fract_z
_atom_site_U_iso_or_equiv
_atom_site_adp_type
_atom_site_occupancy
_atom_site_symmetry_multiplicity
_atom_site_calc_flag
_atom_site_refinement_flags
O1 O 0.58896(13) 0.11285(4) 0.42643(15) 0.0277(3) Uani 1 1 d .
O2 O 0.37314(15) 0.18814(4) 0.25538(18) 0.0380(3) Uani 1 1 d .
N1 N 0.50331(17) 0.16774(5) 0.0506(2) 0.0297(3) Uani 1 1 d .
N2 N 0.20515(17) 0.11170(5) -0.0060(2) 0.0329(4) Uani 1 1 d .
C1 C 1.1309(3) 0.21997(9) 0.5012(3) 0.0544(6) Uani 1 1 d .
H1A H 1.2188 0.1997 0.5064 0.082 Uiso 1 1 calc R
H1B H 1.1485 0.2379 0.6093 0.082 Uiso 1 1 calc R
H1C H 1.1184 0.2407 0.4009 0.082 Uiso 1 1 calc R
C2 C 0.9873(2) 0.19143(7) 0.4808(2) 0.0348(4) Uani 1 1 d .
C3 C 0.8553(2) 0.20996(7) 0.5134(3) 0.0378(4) Uani 1 1 d .
H3 H 0.8559 0.2409 0.5510 0.045 Uiso 1 1 calc R
C4 C 0.7226(2) 0.18423(7) 0.4922(2) 0.0336(4) Uani 1 1 d .
H4 H 0.6332 0.1975 0.5145 0.040 Uiso 1 1 calc R
C5 C 0.72107(18) 0.13920(6) 0.4386(2) 0.0253(4) Uani 1 1 d .
C6 C 0.8520(2) 0.11972(6) 0.4092(2) 0.0310(4) Uani 1 1 d .
H6 H 0.8520 0.0885 0.3751 0.037 Uiso 1 1 calc R
C7 C 0.9834(2) 0.14602(7) 0.4299(2) 0.0351(4) Uani 1 1 d .
H7 H 1.0730 0.1325 0.4085 0.042 Uiso 1 1 calc R
C8 C 0.48317(18) 0.11050(6) 0.2551(2) 0.0237(3) Uani 1 1 d .
C9 C 0.43965(19) 0.16004(6) 0.1880(2) 0.0283(4) Uani 1 1 d .
C10 C 0.4832(3) 0.20986(7) -0.0489(3) 0.0499(6) Uani 1 1 d .
H10A H 0.4094 0.2049 -0.1620 0.075 Uiso 1 1 calc R
H10B H 0.5819 0.2195 -0.0683 0.075 Uiso 1 1 calc R
H10C H 0.4446 0.2338 0.0161 0.075 Uiso 1 1 calc R
C11 C 0.56593(18) 0.12748(6) 0.0012(2) 0.0256(4) Uani 1 1 d .
C12 C 0.6267(2) 0.12040(7) -0.1404(2) 0.0329(4) Uani 1 1 d .
H12 H 0.6326 0.1445 -0.2192 0.040 Uiso 1 1 calc R
C13 C 0.6791(2) 0.07662(7) -0.1636(2) 0.0342(4) Uani 1 1 d .
H13 H 0.7222 0.0709 -0.2597 0.041 Uiso 1 1 calc R
C14 C 0.67003(19) 0.04130(7) -0.0508(2) 0.0311(4) Uani 1 1 d .
H14 H 0.7065 0.0117 -0.0700 0.037 Uiso 1 1 calc R
C15 C 0.60748(18) 0.04891(6) 0.0917(2) 0.0262(4) Uani 1 1 d .
H15 H 0.6001 0.0247 0.1695 0.031 Uiso 1 1 calc R
C16 C 0.55686(17) 0.09215(6) 0.1170(2) 0.0230(3) Uani 1 1 d .
C17 C 0.34740(18) 0.08206(6) 0.2760(2) 0.0258(4) Uani 1 1 d .
C18 C 0.3579(2) 0.05391(6) 0.4204(2) 0.0326(4) Uani 1 1 d .
H18 H 0.4500 0.0533 0.5112 0.039 Uiso 1 1 calc R
C19 C 0.2347(2) 0.02663(7) 0.4329(3) 0.0389(5) Uani 1 1 d .
H19 H 0.2432 0.0072 0.5314 0.047 Uiso 1 1 calc R
C20 C 0.1000(2) 0.02772(7) 0.3022(3) 0.0375(4) Uani 1 1 d .
H20 H 0.0156 0.0092 0.3112 0.045 Uiso 1 1 calc R
C21 C 0.0882(2) 0.05565(7) 0.1591(3) 0.0354(4) Uani 1 1 d .
H21 H -0.0050 0.0564 0.0699 0.042 Uiso 1 1 calc R
C22 C 0.21117(19) 0.08280(6) 0.1432(2) 0.0286(4) Uani 1 1 d .
C23 C 0.0800(2) 0.14506(8) -0.0361(3) 0.0495(6) Uani 1 1 d .
H23A H -0.0186 0.1289 -0.0692 0.074 Uiso 1 1 calc R
H23B H 0.0883 0.1659 -0.1306 0.074 Uiso 1 1 calc R
H23C H 0.0863 0.1627 0.0712 0.074 Uiso 1 1 calc R
C24 C 0.2042(3) 0.08563(8) -0.1646(3) 0.0460(5) Uani 1 1 d .
H24A H 0.2891 0.0636 -0.1398 0.069 Uiso 1 1 calc R
H24B H 0.2161 0.1067 -0.2571 0.069 Uiso 1 1 calc R
H24C H 0.1067 0.0691 -0.2033 0.069 Uiso 1 1 calc R

loop_
_atom_site_aniso_label
_atom_site_aniso_U_11
_atom_site_aniso_U_22
_atom_site_aniso_U_33
_atom_site_aniso_U_23
_atom_site_aniso_U_13
_atom_site_aniso_U_12
O1 0.0269(6) 0.0324(7) 0.0234(6) -0.0001(5) 0.0056(5) -0.0058(5)
O2 0.0362(7) 0.0294(7) 0.0497(8) -0.0065(6) 0.0132(6) 0.0066(6)
N1 0.0305(7) 0.0227(8) 0.0361(8) 0.0052(6) 0.0084(6) 0.0013(6)
N2 0.0276(7) 0.0317(9) 0.0358(8) 0.0013(7) 0.0013(6) 0.0020(6)
C1 0.0430(12) 0.0618(16) 0.0618(15) -0.0095(12) 0.0197(11) -0.0214(11)
C2 0.0311(9) 0.0428(11) 0.0306(9) -0.0010(8) 0.0078(7) -0.0087(8)
C3 0.0403(10) 0.0266(10) 0.0467(11) -0.0061(8) 0.0113(9) -0.0051(8)
C4 0.0303(9) 0.0323(10) 0.0397(10) -0.0041(8) 0.0112(8) 0.0011(8)
C5 0.0244(8) 0.0289(9) 0.0220(8) 0.0006(7) 0.0048(6) -0.0032(7)
C6 0.0297(9) 0.0309(10) 0.0308(9) -0.0064(8) 0.0045(7) 0.0011(7)
C7 0.0251(8) 0.0464(12) 0.0346(10) -0.0085(9) 0.0090(7) -0.0007(8)
C8 0.0234(8) 0.0235(9) 0.0237(8) -0.0009(7) 0.0051(6) 0.0002(6)
C9 0.0238(8) 0.0249(9) 0.0343(9) -0.0017(7) 0.0036(7) -0.0005(7)
C10 0.0530(13) 0.0299(11) 0.0695(15) 0.0179(11) 0.0207(11) 0.0048(10)
C11 0.0222(8) 0.0252(9) 0.0281(8) 0.0006(7) 0.0041(6) -0.0018(6)
C12 0.0319(9) 0.0388(11) 0.0291(9) 0.0061(8) 0.0094(7) -0.0030(8)
C13 0.0294(9) 0.0481(12) 0.0278(9) -0.0077(8) 0.0123(7) -0.0016(8)
C14 0.0249(8) 0.0305(10) 0.0374(10) -0.0095(8) 0.0067(7) 0.0005(7)
C15 0.0233(8) 0.0241(9) 0.0297(9) -0.0010(7) 0.0040(6) -0.0018(6)
C16 0.0187(7) 0.0250(9) 0.0239(8) -0.0009(7) 0.0031(6) -0.0027(6)
C17 0.0255(8) 0.0232(9) 0.0309(9) -0.0055(7) 0.0113(7) -0.0005(6)
C18 0.0322(9) 0.0332(10) 0.0327(9) -0.0014(8) 0.0091(7) -0.0046(8)
C19 0.0445(11) 0.0364(11) 0.0406(11) 0.0013(9) 0.0196(9) -0.0065(9)
C20 0.0328(9) 0.0316(10) 0.0536(12) -0.0076(9) 0.0210(9) -0.0084(8)
C21 0.0238(8) 0.0339(10) 0.0477(11) -0.0085(9) 0.0077(8) -0.0007(7)
C22 0.0257(8) 0.0244(9) 0.0357(9) -0.0041(7) 0.0080(7) 0.0032(7)
C23 0.0369(11) 0.0416(12) 0.0645(15) 0.0097(11) 0.0023(10) 0.0069(9)
C24 0.0479(12) 0.0504(13) 0.0350(11) -0.0029(9) 0.0015(9) -0.0027(10)

loop_
_atom_type_symbol
_atom_type_description
_atom_type_scat_dispersion_real
_atom_type_scat_dispersion_imag
_atom_type_scat_source
C C 0.0033 0.0016 'International Tables Vol C Tables 4.2.6.8 and 6.1.1.4'
H H 0.0000 0.0000 'International Tables Vol C Tables 4.2.6.8 and 6.1.1.4'
N N 0.0061 0.0033 'International Tables Vol C Tables 4.2.6.8 and 6.1.1.4'
O O 0.0106 0.0060 'International Tables Vol C Tables 4.2.6.8 and 6.1.1.4'

loop_
_geom_angle_atom_site_label_1
_geom_angle_atom_site_label_2
_geom_angle_atom_site_label_3
_geom_angle
C5 O1 C8 116.03(12)
C9 N1 C11 111.21(14)
C9 N1 C10 123.40(16)
C11 N1 C10 124.51(16)
C22 N2 C23 113.09(16)
C22 N2 C24 112.73(15)
C23 N2 C24 111.61(16)
C2 C1 H1A 109.5
C2 C1 H1B 109.5
H1A C1 H1B 109.5
C2 C1 H1C 109.5
H1A C1 H1C 109.5
H1B C1 H1C 109.5
C7 C2 C3 117.87(17)
C7 C2 C1 121.10(18)
C3 C2 C1 121.03(19)
C4 C3 C2 121.31(18)
C4 C3 H3 119.3
C2 C3 H3 119.3
C5 C4 C3 119.68(17)
C5 C4 H4 120.2
C3 C4 H4 120.2
C4 C5 C6 120.03(16)
C4 C5 O1 119.17(15)
C6 C5 O1 120.65(16)
C5 C6 C7 119.54(17)
C5 C6 H6 120.2
C7 C6 H6 120.2
C2 C7 C6 121.54(17)
C2 C7 H7 119.2
C6 C7 H7 119.2
O1 C8 C16 112.69(13)
O1 C8 C17 106.44(13)
C16 C8 C17 113.35(13)
O1 C8 C9 108.93(13)
C16 C8 C9 101.70(13)
C17 C8 C9 113.79(13)
O2 C9 N1 126.03(17)
O2 C9 C8 126.04(16)
N1 C9 C8 107.62(14)
N1 C10 H10A 109.5
N1 C10 H10B 109.5
H10A C10 H10B 109.5
N1 C10 H10C 109.5
H10A C10 H10C 109.5
H10B C10 H10C 109.5
C12 C11 C16 121.43(17)
C12 C11 N1 128.43(16)
C16 C11 N1 110.13(15)
C11 C12 C13 117.52(17)
C11 C12 H12 121.2
C13 C12 H12 121.2
C14 C13 C12 121.68(16)
C14 C13 H13 119.2
C12 C13 H13 119.2
C13 C14 C15 120.18(17)
C13 C14 H14 119.9
C15 C14 H14 119.9
C16 C15 C14 118.64(16)
C16 C15 H15 120.7
C14 C15 H15 120.7
C15 C16 C11 120.54(15)
C15 C16 C8 130.78(15)
C11 C16 C8 108.66(14)
C18 C17 C22 119.33(16)
C18 C17 C8 121.41(15)
C22 C17 C8 119.20(15)
C17 C18 C19 120.44(18)
C17 C18 H18 119.8
C19 C18 H18 119.8
C20 C19 C18 120.07(19)
C20 C19 H19 120.0
C18 C19 H19 120.0
C21 C20 C19 119.93(17)
C21 C20 H20 120.0
C19 C20 H20 120.0
C20 C21 C22 120.82(17)
C20 C21 H21 119.6
C22 C21 H21 119.6
C21 C22 C17 119.40(17)
C21 C22 N2 122.72(16)
C17 C22 N2 117.88(15)
N2 C23 H23A 109.5
N2 C23 H23B 109.5
H23A C23 H23B 109.5
N2 C23 H23C 109.5
H23A C23 H23C 109.5
H23B C23 H23C 109.5
N2 C24 H24A 109.5
N2 C24 H24B 109.5
H24A C24 H24B 109.5
N2 C24 H24C 109.5
H24A C24 H24C 109.5
H24B C24 H24C 109.5

loop_
_geom_bond_atom_site_label_1
_geom_bond_atom_site_label_2
_geom_bond_distance
O1 C5 1.3997(19)
O1 C8 1.4463(19)
O2 C9 1.214(2)
N1 C9 1.367(2)
N1 C11 1.400(2)
N1 C10 1.445(2)
N2 C22 1.438(2)
N2 C23 1.463(3)
N2 C24 1.463(3)
C1 C2 1.512(3)
C1 H1A 0.9800
C1 H1B 0.9800
C1 H1C 0.9800
C2 C7 1.383(3)
C2 C3 1.388(3)
C3 C4 1.385(3)
C3 H3 0.9500
C4 C5 1.379(3)
C4 H4 0.9500
C5 C6 1.381(2)
C6 C7 1.385(3)
C6 H6 0.9500
C7 H7 0.9500
C8 C16 1.510(2)
C8 C17 1.521(2)
C8 C9 1.555(2)
C10 H10A 0.9800
C10 H10B 0.9800
C10 H10C 0.9800
C11 C12 1.378(2)
C11 C16 1.393(2)
C12 C13 1.390(3)
C12 H12 0.9500
C13 C14 1.378(3)
C13 H13 0.9500
C14 C15 1.396(2)
C14 H14 0.9500
C15 C16 1.373(2)
C15 H15 0.9500
C17 C18 1.389(3)
C17 C22 1.399(2)
C18 C19 1.389(3)
C18 H18 0.9500
C19 C20 1.381(3)
C19 H19 0.9500
C20 C21 1.375(3)
C20 H20 0.9500
C21 C22 1.393(2)
C21 H21 0.9500
C23 H23A 0.9800
C23 H23B 0.9800
C23 H23C 0.9800
C24 H24A 0.9800
C24 H24B 0.9800
C24 H24C 0.9800

loop_
_geom_torsion_atom_site_label_1
_geom_torsion_atom_site_label_2
_geom_torsion_atom_site_label_3
_geom_torsion_atom_site_label_4
_geom_torsion
C7 C2 C3 C4 -1.3(3)
C1 C2 C3 C4 178.92(19)
C2 C3 C4 C5 0.4(3)
C3 C4 C5 C6 1.1(3)
C3 C4 C5 O1 176.72(16)
C8 O1 C5 C4 95.22(18)
C8 O1 C5 C6 -89.20(19)
C4 C5 C6 C7 -1.5(3)
O1 C5 C6 C7 -177.09(16)
C3 C2 C7 C6 0.9(3)
C1 C2 C7 C6 -179.37(19)
C5 C6 C7 C2 0.5(3)
C5 O1 C8 C16 57.49(18)
C5 O1 C8 C17 -177.66(13)
C5 O1 C8 C9 -54.58(17)
C11 N1 C9 O2 -177.73(17)
C10 N1 C9 O2 -8.0(3)
C11 N1 C9 C8 8.33(18)
C10 N1 C9 C8 178.03(17)
O1 C8 C9 O2 -62.7(2)
C16 C8 C9 O2 178.11(16)
C17 C8 C9 O2 55.9(2)
O1 C8 C9 N1 111.23(15)
C16 C8 C9 N1 -7.95(17)
C17 C8 C9 N1 -130.20(15)
C9 N1 C11 C12 173.38(17)
C10 N1 C11 C12 3.8(3)
C9 N1 C11 C16 -5.22(19)
C10 N1 C11 C16 -174.78(17)
C16 C11 C12 C13 -0.1(3)
N1 C11 C12 C13 -178.57(16)
C11 C12 C13 C14 0.5(3)
C12 C13 C14 C15 -0.2(3)
C13 C14 C15 C16 -0.5(2)
C14 C15 C16 C11 0.9(2)
C14 C15 C16 C8 179.03(16)
C12 C11 C16 C15 -0.6(2)
N1 C11 C16 C15 178.14(14)
C12 C11 C16 C8 -179.11(15)
N1 C11 C16 C8 -0.39(18)
O1 C8 C16 C15 70.1(2)
C17 C8 C16 C15 -50.8(2)
C9 C8 C16 C15 -173.39(16)
O1 C8 C16 C11 -111.53(15)
C17 C8 C16 C11 127.49(15)
C9 C8 C16 C11 4.94(16)
O1 C8 C17 C18 -17.8(2)
C16 C8 C17 C18 106.67(18)
C9 C8 C17 C18 -137.76(17)
O1 C8 C17 C22 165.00(14)
C16 C8 C17 C22 -70.56(19)
C9 C8 C17 C22 45.0(2)
C22 C17 C18 C19 0.2(3)
C8 C17 C18 C19 -177.02(17)
C17 C18 C19 C20 -0.7(3)
C18 C19 C20 C21 0.4(3)
C19 C20 C21 C22 0.4(3)
C20 C21 C22 C17 -0.9(3)
C20 C21 C22 N2 178.56(17)
C18 C17 C22 C21 0.6(2)
C8 C17 C22 C21 177.90(15)
C18 C17 C22 N2 -178.90(16)
C8 C17 C22 N2 -1.6(2)
C23 N2 C22 C21 57.4(2)
C24 N2 C22 C21 -70.3(2)
C23 N2 C22 C17 -123.05(18)
C24 N2 C22 C17 109.16(18)
